data_7055902
loop_
_publ_author_name
'Akondi, Adinarayana Murthy'
'Mekala, Sowmya'
'Kantam, Mannepalli Lakshmi'
'Trivedi, Rajiv'
'Raju Chowhan, L.'
'Das, Amitava'

_publ_section_title
;
 An expedient microwave assisted regio- and stereoselective synthesis of
 spiroquinoxaline pyrrolizine derivatives and their AChE inhibitory
 activity
;
_journal_issue 2
_journal_name_full 'New J. Chem.'
_journal_page_first 873
_journal_paper_doi 10.1039/C6NJ02869A
_journal_volume 41
_journal_year 2017
_chemical_formula_moiety 'C27 H21 F N4 O2'
_chemical_formula_sum 'C27 H21 F N4 O2'
_chemical_formula_weight 452.49
_chemical_melting_point 468.1(10)
_chemical_name_common RT-L4F
_chemical_name_systematic
2'-(4-fluorophenyl)-1'-nitro-1',2',5',6',7',7a'-hexahydrospiro[indeno[1,2-b]quinoxaline-11,3'-pyrrolizine]
_space_group_IT_number 2
_symmetry_cell_setting triclinic
_symmetry_Int_Tables_number 2
_symmetry_space_group_name_Hall '-P 1'
_symmetry_space_group_name_H-M 'P -1'
_atom_sites_solution_hydrogens geom
_atom_sites_solution_primary direct
_atom_sites_solution_secondary difmap
_audit_update_record
;
2016-02-02 deposited with the CCDC.
2016-12-09 downloaded from the CCDC.
;
_cell_angle_alpha 110.202(3)
_cell_angle_beta 91.710(3)
_cell_angle_gamma 112.977(2)
_cell_formula_units_Z 2
_cell_length_a 9.4863(6)
_cell_length_b 10.0848(6)
_cell_length_c 13.3834(9)
_cell_measurement_reflns_used 10121
_cell_measurement_temperature 293
_cell_measurement_theta_max 27.56
_cell_measurement_theta_min 3.14
_cell_volume 1085.99(12)
_computing_cell_refinement PROCESS-AUTO
_computing_data_collection PROCESS-AUTO
_computing_data_reduction PROCESS-AUTO
_computing_molecular_graphics 'CrystalStructure 4.0'
_computing_publication_material 'CrystalStructure 4.0 (Rigaku, 2010)'
_computing_structure_refinement 'SHELXL97 (Sheldrick, 2008)'
_computing_structure_solution 'SIR92 (Altomare, et al., 1994)'
_diffrn_ambient_temperature 293
_diffrn_detector_area_resol_mean 6.849
_diffrn_measured_fraction_theta_full 0.993
_diffrn_measured_fraction_theta_max 0.993
_diffrn_measurement_device_type 'Rigaku SCX mini'
_diffrn_measurement_method \w
_diffrn_radiation_type 'Mo K\a'
_diffrn_radiation_wavelength 0.71075
_diffrn_reflns_av_R_equivalents 0.0189
_diffrn_reflns_limit_h_max 12
_diffrn_reflns_limit_h_min -12
_diffrn_reflns_limit_k_max 13
_diffrn_reflns_limit_k_min -13
_diffrn_reflns_limit_l_max 17
_diffrn_reflns_limit_l_min -17
_diffrn_reflns_number 11036
_diffrn_reflns_theta_full 27.49
_diffrn_reflns_theta_max 27.49
_diffrn_standards_number 0
_exptl_absorpt_coefficient_mu 0.095
_exptl_absorpt_correction_T_max 0.970
_exptl_absorpt_correction_T_min 0.789
_exptl_absorpt_correction_type multi-scan
_exptl_absorpt_process_details 'REQAB (Rigaku, 1998)'
_exptl_crystal_colour Colorless
_exptl_crystal_density_diffrn 1.384
_exptl_crystal_density_method 'not measured'
_exptl_crystal_description Block
_exptl_crystal_F_000 472.00
_exptl_crystal_recrystallization_method 'Re-crystallisation from solvent: Ethanol, Chloroform'
_exptl_crystal_size_max 0.380
_exptl_crystal_size_mid 0.350
_exptl_crystal_size_min 0.320
_refine_diff_density_max 0.250
_refine_diff_density_min -0.230
_refine_ls_extinction_method none
_refine_ls_goodness_of_fit_ref 0.997
_refine_ls_hydrogen_treatment constr
_refine_ls_number_parameters 307
_refine_ls_number_reflns 4940
_refine_ls_number_restraints 0
_refine_ls_R_factor_gt 0.0453
_refine_ls_shift/su_max 0.000
_refine_ls_structure_factor_coef Fsqd
_refine_ls_weighting_details 'w = 1/[\s^2^(Fo^2^)+(0.0679P)^2^+0.2919P] where P=(Fo^2^+2Fc^2^)/3'
_refine_ls_weighting_scheme calc
_refine_ls_wR_factor_ref 0.1289
_reflns_number_gt 4252
_reflns_number_total 4940
_reflns_threshold_expression F^2^>2.0\s(F^2^)
_cod_data_source_file c6nj02869a2.cif
_cod_data_source_block RT-L4F_in_P-1
_cod_depositor_comments
;
The following automatic conversions were performed:

'_chemical_melting_point' value '467.15-469.15' was changed to
'468.1(10)' - the average value was taken and precision was
estimated.

Automatic conversion script
Id: cif_fix_values 4268 2015-11-12 08:31:59Z antanas 

 Adding full bibliography for 7055902.cif.
;
_cod_original_cell_volume 1085.98(13)
_cod_database_code 7055902

loop_
_symmetry_equiv_pos_site_id
_symmetry_equiv_pos_as_xyz
1 +X,+Y,+Z
2 -X,-Y,-Z

loop_
_atom_site_label
_atom_site_type_symbol
_atom_site_fract_x
_atom_site_fract_y
_atom_site_fract_z
_atom_site_U_iso_or_equiv
_atom_site_adp_type
_atom_site_occupancy
_atom_site_symmetry_multiplicity
_atom_site_calc_flag
_atom_site_refinement_flags
F1 F -0.24063(15) -0.32030(18) 0.33053(16) 0.1207(6) Uani 1.0 2 d .
O1 O 0.53518(16) 0.40546(14) 0.59710(9) 0.0678(4) Uani 1.0 2 d .
O2 O 0.4712(2) 0.16442(17) 0.56563(9) 0.0800(5) Uani 1.0 2 d .
N1 N 0.59960(13) 0.18663(12) 0.27287(9) 0.0358(3) Uani 1.0 2 d .
N2 N 0.30587(14) 0.22535(13) 0.21070(9) 0.0382(3) Uani 1.0 2 d .
N3 N 0.23025(13) 0.02388(14) -0.01488(9) 0.0392(3) Uani 1.0 2 d .
N4 N 0.48907(15) 0.26960(15) 0.53571(9) 0.0462(3) Uani 1.0 2 d .
C1 C 0.43765(14) 0.06272(14) 0.23801(9) 0.0315(3) Uani 1.0 2 d .
C2 C 0.38615(14) 0.05975(14) 0.34710(9) 0.0315(3) Uani 1.0 2 d .
C3 C 0.45437(15) 0.23382(15) 0.41690(10) 0.0355(3) Uani 1.0 2 d .
C4 C 0.60465(17) 0.31032(16) 0.37450(11) 0.0420(3) Uani 1.0 2 d .
C5 C 0.7636(2) 0.3669(3) 0.44507(15) 0.0682(6) Uani 1.0 2 d .
C6 C 0.85242(18) 0.2958(2) 0.36828(15) 0.0587(5) Uani 1.0 2 d .
C7 C 0.72450(16) 0.14168(18) 0.29349(13) 0.0471(4) Uani 1.0 2 d .
C8 C 0.42317(15) -0.09117(14) 0.15316(10) 0.0331(3) Uani 1.0 2 d .
C9 C 0.46929(17) -0.20039(16) 0.16511(11) 0.0415(3) Uani 1.0 2 d .
C10 C 0.44771(19) -0.33074(18) 0.07401(13) 0.0495(4) Uani 1.0 2 d .
C11 C 0.38169(19) -0.35252(17) -0.02764(12) 0.0502(4) Uani 1.0 2 d .
C12 C 0.33186(17) -0.24739(16) -0.04053(11) 0.0433(3) Uani 1.0 2 d .
C13 C 0.35185(14) -0.11714(15) 0.05060(10) 0.0337(3) Uani 1.0 2 d .
C14 C 0.30312(14) 0.00676(14) 0.06097(10) 0.0327(3) Uani 1.0 2 d .
C15 C 0.34342(14) 0.10899(14) 0.17270(9) 0.0317(3) Uani 1.0 2 d .
C16 C 0.22613(16) 0.24640(16) 0.13338(11) 0.0382(3) Uani 1.0 2 d .
C17 C 0.1786(2) 0.36813(19) 0.16624(14) 0.0524(4) Uani 1.0 2 d .
C18 C 0.1006(2) 0.3917(2) 0.09096(16) 0.0594(5) Uani 1.0 2 d .
C19 C 0.0675(2) 0.2955(2) -0.01898(15) 0.0582(5) Uani 1.0 2 d .
C20 C 0.11164(18) 0.1765(2) -0.05323(13) 0.0510(4) Uani 1.0 2 d .
C21 C 0.19163(15) 0.14794(16) 0.02203(11) 0.0384(3) Uani 1.0 2 d .
C22 C 0.21627(15) -0.03770(15) 0.34218(10) 0.0358(3) Uani 1.0 2 d .
C23 C 0.10429(18) 0.02005(19) 0.35613(13) 0.0493(4) Uani 1.0 2 d .
C24 C -0.0495(2) -0.0745(3) 0.35304(17) 0.0636(5) Uani 1.0 2 d .
C25 C -0.0902(2) -0.2268(3) 0.33410(18) 0.0694(5) Uani 1.0 2 d .
C26 C 0.0152(3) -0.2895(3) 0.3189(2) 0.0777(6) Uani 1.0 2 d .
C27 C 0.1683(2) -0.19403(19) 0.32378(15) 0.0566(4) Uani 1.0 2 d .
H2 H 0.4459 0.0167 0.3765 0.0378 Uiso 1.0 2 calc R
H3 H 0.3799 0.2745 0.4045 0.0425 Uiso 1.0 2 calc R
H4 H 0.6008 0.3967 0.3584 0.0504 Uiso 1.0 2 calc R
H5A H 0.8174 0.4801 0.4750 0.0818 Uiso 1.0 2 calc R
H5B H 0.7510 0.3310 0.5041 0.0818 Uiso 1.0 2 calc R
H6A H 0.9035 0.3603 0.3289 0.0704 Uiso 1.0 2 calc R
H6B H 0.9296 0.2809 0.4067 0.0704 Uiso 1.0 2 calc R
H7A H 0.7572 0.0972 0.2269 0.0565 Uiso 1.0 2 calc R
H7B H 0.6916 0.0674 0.3282 0.0565 Uiso 1.0 2 calc R
H9 H 0.5138 -0.1865 0.2329 0.0498 Uiso 1.0 2 calc R
H10 H 0.4780 -0.4048 0.0812 0.0594 Uiso 1.0 2 calc R
H11 H 0.3710 -0.4394 -0.0878 0.0602 Uiso 1.0 2 calc R
H12 H 0.2859 -0.2630 -0.1085 0.0519 Uiso 1.0 2 calc R
H17 H 0.2001 0.4328 0.2392 0.0629 Uiso 1.0 2 calc R
H18 H 0.0694 0.4725 0.1132 0.0713 Uiso 1.0 2 calc R
H19 H 0.0148 0.3130 -0.0692 0.0698 Uiso 1.0 2 calc R
H20 H 0.0891 0.1135 -0.1266 0.0611 Uiso 1.0 2 calc R
H23 H 0.1329 0.1243 0.3678 0.0592 Uiso 1.0 2 calc R
H24 H -0.1234 -0.0342 0.3638 0.0763 Uiso 1.0 2 calc R
H26 H -0.0156 -0.3946 0.3054 0.0932 Uiso 1.0 2 calc R
H27 H 0.2412 -0.2356 0.3145 0.0680 Uiso 1.0 2 calc R

loop_
_atom_site_aniso_label
_atom_site_aniso_U_11
_atom_site_aniso_U_22
_atom_site_aniso_U_33
_atom_site_aniso_U_12
_atom_site_aniso_U_13
_atom_site_aniso_U_23
F1 0.0543(8) 0.1064(11) 0.1910(18) 0.0138(7) 0.0503(9) 0.0674(12)
O1 0.0803(9) 0.0582(7) 0.0388(6) 0.0250(7) 0.0042(6) -0.0047(6)
O2 0.1437(14) 0.0833(10) 0.0345(6) 0.0681(10) 0.0087(7) 0.0252(6)
N1 0.0383(6) 0.0373(6) 0.0329(6) 0.0171(5) 0.0055(5) 0.0140(5)
N2 0.0475(7) 0.0387(6) 0.0338(6) 0.0231(5) 0.0042(5) 0.0151(5)
N3 0.0405(6) 0.0467(7) 0.0314(6) 0.0172(5) 0.0038(5) 0.0183(5)
N4 0.0544(8) 0.0538(8) 0.0298(6) 0.0292(6) 0.0039(5) 0.0090(6)
C1 0.0375(7) 0.0339(6) 0.0273(6) 0.0187(5) 0.0057(5) 0.0128(5)
C2 0.0382(7) 0.0353(6) 0.0260(6) 0.0199(5) 0.0050(5) 0.0128(5)
C3 0.0426(7) 0.0389(7) 0.0274(6) 0.0222(6) 0.0032(5) 0.0105(5)
C4 0.0452(8) 0.0357(7) 0.0398(7) 0.0151(6) 0.0061(6) 0.0112(6)
C5 0.0425(9) 0.0713(12) 0.0531(10) 0.0094(8) -0.0033(7) -0.0003(9)
C6 0.0396(8) 0.0620(10) 0.0638(11) 0.0147(8) 0.0040(7) 0.0210(9)
C7 0.0382(7) 0.0526(9) 0.0518(9) 0.0212(7) 0.0049(6) 0.0200(7)
C8 0.0372(7) 0.0350(6) 0.0296(6) 0.0173(5) 0.0097(5) 0.0127(5)
C9 0.0515(8) 0.0434(7) 0.0387(7) 0.0275(7) 0.0112(6) 0.0178(6)
C10 0.0631(10) 0.0429(8) 0.0515(9) 0.0322(7) 0.0166(7) 0.0171(7)
C11 0.0634(10) 0.0401(8) 0.0425(8) 0.0251(7) 0.0144(7) 0.0071(6)
C12 0.0503(8) 0.0431(8) 0.0318(7) 0.0189(6) 0.0081(6) 0.0104(6)
C13 0.0353(6) 0.0354(6) 0.0294(6) 0.0141(5) 0.0077(5) 0.0127(5)
C14 0.0326(6) 0.0363(6) 0.0284(6) 0.0127(5) 0.0059(5) 0.0141(5)
C15 0.0345(6) 0.0343(6) 0.0285(6) 0.0146(5) 0.0054(5) 0.0147(5)
C16 0.0389(7) 0.0403(7) 0.0410(7) 0.0176(6) 0.0051(6) 0.0216(6)
C17 0.0614(10) 0.0493(9) 0.0552(9) 0.0318(8) 0.0044(7) 0.0213(7)
C18 0.0600(10) 0.0578(10) 0.0773(12) 0.0342(8) 0.0054(9) 0.0356(9)
C19 0.0523(9) 0.0693(11) 0.0698(11) 0.0274(8) 0.0015(8) 0.0453(10)
C20 0.0489(9) 0.0635(10) 0.0466(8) 0.0217(8) 0.0004(7) 0.0316(8)
C21 0.0353(7) 0.0458(7) 0.0389(7) 0.0154(6) 0.0053(5) 0.0243(6)
C22 0.0409(7) 0.0428(7) 0.0285(6) 0.0200(6) 0.0076(5) 0.0168(5)
C23 0.0465(8) 0.0538(9) 0.0574(9) 0.0275(7) 0.0133(7) 0.0254(8)
C24 0.0459(9) 0.0797(13) 0.0771(12) 0.0328(9) 0.0192(8) 0.0364(10)
C25 0.0448(9) 0.0732(12) 0.0858(14) 0.0151(9) 0.0238(9) 0.0366(11)
C26 0.0659(12) 0.0524(11) 0.1144(18) 0.0171(9) 0.0356(12) 0.0398(12)
C27 0.0524(9) 0.0482(9) 0.0780(12) 0.0237(8) 0.0239(8) 0.0307(9)

loop_
_atom_type_symbol
_atom_type_description
_atom_type_scat_dispersion_real
_atom_type_scat_dispersion_imag
_atom_type_scat_source
O O 0.0106 0.0060
;
International Tables for Crystallography
(1992, Vol. C, Tables 4.2.6.8 and 6.1.1.4)
;
N N 0.0061 0.0033
;
International Tables for Crystallography
(1992, Vol. C, Tables 4.2.6.8 and 6.1.1.4)
;
C C 0.0033 0.0016
;
International Tables for Crystallography
(1992, Vol. C, Tables 4.2.6.8 and 6.1.1.4)
;
H H 0.0000 0.0000
;
International Tables for Crystallography
(1992, Vol. C, Table 6.1.1.4)
;
F F 0.0171 0.0103
;
International Tables for Crystallography
(1992, Vol. C, Tables 4.2.6.8 and 6.1.1.4)
;

loop_
_geom_angle_atom_site_label_1
_geom_angle_atom_site_label_2
_geom_angle_atom_site_label_3
_geom_angle
_geom_angle_publ_flag
C1 N1 C4 107.11(11) yes
C1 N1 C7 117.30(12) yes
C4 N1 C7 107.53(12) yes
C15 N2 C16 114.66(11) yes
C14 N3 C21 114.28(12) yes
O1 N4 O2 123.63(14) yes
O1 N4 C3 116.88(15) yes
O2 N4 C3 119.49(12) yes
N1 C1 C2 103.41(9) yes
N1 C1 C8 113.16(12) yes
N1 C1 C15 107.65(12) yes
C2 C1 C8 117.06(12) yes
C2 C1 C15 114.59(12) yes
C8 C1 C15 100.99(10) yes
C1 C2 C3 100.86(11) yes
C1 C2 C22 117.26(10) yes
C3 C2 C22 117.85(12) yes
N4 C3 C2 113.09(13) yes
N4 C3 C4 111.80(10) yes
C2 C3 C4 105.64(11) yes
N1 C4 C3 105.69(10) yes
N1 C4 C5 104.97(15) yes
C3 C4 C5 118.01(15) yes
C4 C5 C6 104.52(13) yes
C5 C6 C7 102.15(13) yes
N1 C7 C6 102.17(15) yes
C1 C8 C9 129.43(13) yes
C1 C8 C13 111.02(14) yes
C9 C8 C13 119.55(12) yes
C8 C9 C10 118.75(15) yes
C9 C10 C11 121.13(19) yes
C10 C11 C12 120.87(14) yes
C11 C12 C13 118.30(15) yes
C8 C13 C12 121.34(16) yes
C8 C13 C14 109.00(11) yes
C12 C13 C14 129.63(14) yes
N3 C14 C13 128.24(11) yes
N3 C14 C15 123.74(15) yes
C13 C14 C15 107.98(13) yes
N2 C15 C1 126.14(11) yes
N2 C15 C14 123.56(15) yes
C1 C15 C14 110.29(13) yes
N2 C16 C17 119.18(13) yes
N2 C16 C21 121.42(16) yes
C17 C16 C21 119.40(17) yes
C16 C17 C18 120.13(16) yes
C17 C18 C19 120.5(2) yes
C18 C19 C20 120.7(3) yes
C19 C20 C21 120.44(15) yes
N3 C21 C16 122.26(16) yes
N3 C21 C20 118.93(13) yes
C16 C21 C20 118.79(16) yes
C2 C22 C23 123.97(14) yes
C2 C22 C27 118.58(16) yes
C23 C22 C27 117.45(14) yes
C22 C23 C24 121.33(19) yes
C23 C24 C25 118.7(3) yes
F1 C25 C24 119.1(3) yes
F1 C25 C26 118.7(3) yes
C24 C25 C26 122.19(18) yes
C25 C26 C27 118.7(2) yes
C22 C27 C26 121.6(2) yes
C1 C2 H2 106.669 no
C3 C2 H2 106.671 no
C22 C2 H2 106.666 no
N4 C3 H3 108.728 no
C2 C3 H3 108.725 no
C4 C3 H3 108.728 no
N1 C4 H4 109.262 no
C3 C4 H4 109.264 no
C5 C4 H4 109.274 no
C4 C5 H5A 110.842 no
C4 C5 H5B 110.845 no
C6 C5 H5A 110.850 no
C6 C5 H5B 110.853 no
H5A C5 H5B 108.896 no
C5 C6 H6A 111.339 no
C5 C6 H6B 111.335 no
C7 C6 H6A 111.339 no
C7 C6 H6B 111.336 no
H6A C6 H6B 109.220 no
N1 C7 H7A 111.328 no
N1 C7 H7B 111.336 no
C6 C7 H7A 111.334 no
C6 C7 H7B 111.339 no
H7A C7 H7B 109.218 no
C8 C9 H9 120.627 no
C10 C9 H9 120.620 no
C9 C10 H10 119.434 no
C11 C10 H10 119.434 no
C10 C11 H11 119.564 no
C12 C11 H11 119.565 no
C11 C12 H12 120.855 no
C13 C12 H12 120.846 no
C16 C17 H17 119.935 no
C18 C17 H17 119.939 no
C17 C18 H18 119.729 no
C19 C18 H18 119.722 no
C18 C19 H19 119.653 no
C20 C19 H19 119.654 no
C19 C20 H20 119.782 no
C21 C20 H20 119.781 no
C22 C23 H23 119.338 no
C24 C23 H23 119.334 no
C23 C24 H24 120.643 no
C25 C24 H24 120.643 no
C25 C26 H26 120.646 no
C27 C26 H26 120.646 no
C22 C27 H27 119.207 no
C26 C27 H27 119.193 no

loop_
_geom_bond_atom_site_label_1
_geom_bond_atom_site_label_2
_geom_bond_distance
_geom_bond_publ_flag
F1 C25 1.357(3) yes
O1 N4 1.2152(17) yes
O2 N4 1.213(3) yes
N1 C1 1.4816(14) yes
N1 C4 1.4785(18) yes
N1 C7 1.474(3) yes
N2 C15 1.299(2) yes
N2 C16 1.385(3) yes
N3 C14 1.308(3) yes
N3 C21 1.373(3) yes
N4 C3 1.4989(19) yes
C1 C2 1.5597(18) yes
C1 C8 1.5245(18) yes
C1 C15 1.530(3) yes
C2 C3 1.5223(17) yes
C2 C22 1.5099(17) yes
C3 C4 1.563(2) yes
C4 C5 1.537(3) yes
C5 C6 1.515(3) yes
C6 C7 1.5070(18) yes
C8 C9 1.387(3) yes
C8 C13 1.403(2) yes
C9 C10 1.387(2) yes
C10 C11 1.388(3) yes
C11 C12 1.375(3) yes
C12 C13 1.3907(18) yes
C13 C14 1.459(3) yes
C14 C15 1.4277(16) yes
C16 C17 1.405(3) yes
C16 C21 1.4174(18) yes
C17 C18 1.370(4) yes
C18 C19 1.398(3) yes
C19 C20 1.360(3) yes
C20 C21 1.414(3) yes
C22 C23 1.386(3) yes
C22 C27 1.385(3) yes
C23 C24 1.387(3) yes
C24 C25 1.354(4) yes
C25 C26 1.362(4) yes
C26 C27 1.378(3) yes
C2 H2 0.980 no
C3 H3 0.980 no
C4 H4 0.980 no
C5 H5A 0.970 no
C5 H5B 0.970 no
C6 H6A 0.970 no
C6 H6B 0.970 no
C7 H7A 0.970 no
C7 H7B 0.970 no
C9 H9 0.930 no
C10 H10 0.930 no
C11 H11 0.930 no
C12 H12 0.930 no
C17 H17 0.930 no
C18 H18 0.930 no
C19 H19 0.930 no
C20 H20 0.930 no
C23 H23 0.930 no
C24 H24 0.930 no
C26 H26 0.930 no
C27 H27 0.930 no

loop_
_geom_contact_atom_site_label_1
_geom_contact_atom_site_label_2
_geom_contact_distance
_geom_contact_publ_flag
_geom_contact_site_symmetry_2
F1 C23 3.600(2) no .
F1 C27 3.595(3) no .
O1 C4 2.978(2) no .
O1 C5 3.059(3) no .
O2 C2 2.7168(17) no .
O2 C4 3.413(3) no .
O2 C5 3.548(3) no .
O2 C22 3.2338(17) no .
N1 N2 3.089(2) no .
N1 C9 3.3288(18) no .
N1 C13 3.3801(14) no .
N1 C14 3.3513(16) no .
N2 N3 2.8729(15) no .
N2 C2 3.117(3) no .
N2 C3 3.020(2) no .
N2 C4 3.164(2) no .
N2 C13 3.582(2) no .
N2 C22 3.523(3) no .
N2 C23 3.413(3) no .
N3 C12 3.156(3) no .
N4 C5 2.869(3) no .
N4 C22 3.2870(14) no .
C1 C5 3.5863(18) no .
C1 C23 3.520(3) no .
C1 C27 3.408(3) no .
C2 C5 3.5198(19) no .
C2 C7 3.158(2) no .
C2 C9 3.279(2) no .
C3 C7 3.348(3) no .
C3 C15 3.0484(17) no .
C3 C23 3.0620(19) no .
C4 C15 3.0729(17) no .
C7 C8 2.9335(16) no .
C7 C9 3.1387(17) no .
C8 C11 2.7722(19) no .
C8 C22 3.275(2) no .
C8 C27 3.485(3) no .
C9 C12 2.811(3) no .
C10 C13 2.747(3) no .
C14 C16 2.668(3) no .
C14 C20 3.555(3) no .
C15 C17 3.553(3) no .
C15 C21 2.666(3) no .
C15 C22 3.143(2) no .
C15 C23 3.499(3) no .
C16 C19 2.786(3) no .
C17 C20 2.788(3) no .
C18 C21 2.790(3) no .
C22 C25 2.759(3) no .
C23 C26 2.747(3) no .
C24 C27 2.746(4) no .
F1 O1 2.889(3) no 2_556
F1 O2 3.247(3) no 2_556
F1 N4 3.095(3) no 2_556
O1 F1 2.889(3) no 2_556
O1 N2 3.3946(15) no 2_666
O1 C4 3.516(3) no 2_666
O1 C17 3.5029(19) no 2_666
O2 F1 3.247(3) no 2_556
O2 O2 3.439(3) no 2_656
O2 C2 3.525(3) no 2_656
O2 C9 3.500(2) no 2_656
O2 C27 3.545(3) no 2_656
N1 C12 3.405(2) no 2_655
N2 O1 3.3946(15) no 2_666
N3 C19 3.541(3) no 2_555
N3 C20 3.430(2) no 2_555
N4 F1 3.095(3) no 2_556
C2 O2 3.525(3) no 2_656
C4 O1 3.516(3) no 2_666
C9 O2 3.500(2) no 2_656
C10 C18 3.466(3) no 1_545
C12 N1 3.405(2) no 2_655
C12 C14 3.4509(19) no 2_655
C13 C13 3.5454(19) no 2_655
C13 C14 3.5745(19) no 2_655
C14 C12 3.4509(19) no 2_655
C14 C13 3.5745(19) no 2_655
C14 C19 3.507(2) no 2_555
C17 O1 3.5029(19) no 2_666
C18 C10 3.466(3) no 1_565
C19 N3 3.541(3) no 2_555
C19 C14 3.507(2) no 2_555
C20 N3 3.430(2) no 2_555
C20 C21 3.581(3) no 2_555
C21 C20 3.581(3) no 2_555
C21 C21 3.5576(17) no 2_555
C27 O2 3.545(3) no 2_656
F1 H24 2.5178 no .
F1 H26 2.5193 no .
O1 H3 2.5423 no .
O1 H4 3.2512 no .
O1 H5A 3.1525 no .
O1 H5B 2.6480 no .
O2 H2 2.4007 no .
O2 H3 2.9877 no .
O2 H5B 2.8542 no .
N1 H2 2.6072 no .
N1 H3 2.9684 no .
N1 H5A 3.1159 no .
N1 H5B 2.9585 no .
N1 H6A 2.6390 no .
N1 H6B 3.1749 no .
N1 H9 3.3619 no .
N2 H3 2.4892 no .
N2 H4 2.8732 no .
N2 H17 2.5767 no .
N2 H23 2.9208 no .
N3 H12 2.9911 no .
N3 H20 2.5707 no .
N4 H2 2.5672 no .
N4 H4 3.0966 no .
N4 H5A 3.3234 no .
N4 H5B 2.4039 no .
N4 H23 3.4671 no .
C1 H3 2.7427 no .
C1 H4 2.8925 no .
C1 H7A 2.9281 no .
C1 H7B 2.6387 no .
C1 H9 2.8543 no .
C1 H23 3.5661 no .
C1 H27 3.3822 no .
C2 H4 3.1527 no .
C2 H5B 3.4760 no .
C2 H7B 2.8898 no .
C2 H9 3.1317 no .
C2 H23 2.7219 no .
C2 H27 2.6123 no .
C3 H5A 3.2341 no .
C3 H5B 2.6652 no .
C3 H7B 3.3205 no .
C3 H23 2.7751 no .
C4 H2 2.7588 no .
C4 H6A 2.8047 no .
C4 H6B 3.2405 no .
C4 H7A 3.2067 no .
C4 H7B 2.7618 no .
C5 H2 3.4182 no .
C5 H3 3.3603 no .
C5 H7A 3.2100 no .
C5 H7B 2.6648 no .
C6 H4 2.9529 no .
C7 H2 2.8897 no .
C7 H4 3.1014 no .
C7 H5A 3.1820 no .
C7 H5B 2.7424 no .
C7 H9 2.9140 no .
C8 H2 2.7744 no .
C8 H7A 2.9059 no .
C8 H7B 2.8996 no .
C8 H10 3.2269 no .
C8 H12 3.2760 no .
C8 H27 3.1936 no .
C9 H2 2.9978 no .
C9 H7A 2.9839 no .
C9 H7B 2.7772 no .
C9 H11 3.2495 no .
C9 H27 2.9928 no .
C10 H12 3.2454 no .
C11 H9 3.2562 no .
C12 H10 3.2348 no .
C13 H9 3.2556 no .
C13 H11 3.2170 no .
C14 H12 2.8177 no .
C15 H2 3.3986 no .
C15 H3 2.9043 no .
C15 H4 3.1113 no .
C15 H23 3.3321 no .
C16 H18 3.2449 no .
C16 H20 3.2780 no .
C17 H19 3.2371 no .
C18 H20 3.2347 no .
C19 H17 3.2428 no .
C20 H18 3.2288 no .
C21 H17 3.2781 no .
C21 H19 3.2468 no .
C22 H3 2.7037 no .
C22 H24 3.2564 no .
C22 H26 3.2506 no .
C23 H2 3.2578 no .
C23 H3 2.7117 no .
C23 H27 3.2110 no .
C24 H26 3.2139 no .
C25 H23 3.1952 no .
C25 H27 3.1951 no .
C26 H24 3.2151 no .
C27 H2 2.5363 no .
C27 H9 3.5123 no .
C27 H23 3.2115 no .
H2 H3 2.8104 no .
H2 H5B 3.1849 no .
H2 H7B 2.3458 no .
H2 H9 2.5874 no .
H2 H23 3.5478 no .
H2 H27 2.3501 no .
H3 H4 2.2080 no .
H3 H5B 3.4821 no .
H3 H23 2.1617 no .
H4 H5A 2.2176 no .
H4 H5B 2.7823 no .
H4 H6A 3.0546 no .
H5A H6A 2.2778 no .
H5A H6B 2.5429 no .
H5A H7B 3.5977 no .
H5B H6A 2.8336 no .
H5B H6B 2.2740 no .
H5B H7B 2.7123 no .
H6A H7A 2.3104 no .
H6A H7B 2.8476 no .
H6B H7A 2.4936 no .
H6B H7B 2.3104 no .
H7A H9 2.9219 no .
H7B H9 2.2961 no .
H9 H10 2.3180 no .
H9 H27 2.7695 no .
H10 H11 2.3040 no .
H11 H12 2.3107 no .
H17 H18 2.2957 no .
H18 H19 2.3190 no .
H19 H20 2.2818 no .
H23 H24 2.3167 no .
H26 H27 2.3061 no .
F1 H4 2.8222 no 1_445
F1 H5A 3.4033 no 1_445
F1 H9 3.5273 no 1_455
F1 H11 3.1524 no 2_545
O1 H3 3.0144 no 2_666
O1 H4 2.6898 no 2_666
O1 H17 2.7880 no 2_666
O1 H27 3.5943 no 2_656
O2 H2 2.5725 no 2_656
O2 H7B 3.0785 no 2_656
O2 H9 2.6223 no 2_656
O2 H24 3.3417 no 2_556
O2 H27 2.8186 no 2_656
N1 H12 2.6970 no 2_655
N3 H7A 2.7014 no 2_655
N4 H9 3.4743 no 2_656
N4 H27 3.3963 no 2_656
C1 H12 3.5378 no 2_655
C5 H6B 3.4262 no 2_766
C6 H5A 3.1821 no 2_766
C6 H12 3.5380 no 2_655
C6 H24 3.4046 no 1_655
C6 H26 3.2937 no 1_665
C7 H12 3.1323 no 2_655
C7 H24 3.0301 no 1_655
C10 H10 3.1068 no 2_645
C10 H11 3.4286 no 2_645
C10 H18 3.5162 no 1_545
C11 H10 3.1086 no 2_645
C12 H7A 3.5655 no 2_655
C12 H18 3.4780 no 2_555
C12 H19 3.5594 no 2_555
C13 H19 3.3299 no 2_555
C14 H7A 3.5890 no 2_655
C14 H19 3.4901 no 2_555
C15 H12 3.5146 no 2_655
C17 H6A 3.4422 no 1_455
C17 H10 3.3946 no 1_565
C17 H27 3.5859 no 1_565
C18 H10 3.3946 no 1_565
C18 H12 3.4249 no 2_555
C18 H26 3.4449 no 1_565
C18 H27 3.5966 no 1_565
C19 H11 3.4838 no 1_565
C21 H7A 3.5765 no 2_655
C23 H6B 3.5162 no 1_455
C23 H20 3.0804 no 2_555
C24 H6B 3.4909 no 1_455
C24 H7B 3.3482 no 1_455
C24 H20 2.9103 no 2_555
C25 H19 3.5131 no 2_555
C25 H20 3.3461 no 2_555
C26 H5B 3.4354 no 2_656
C26 H6A 3.3217 no 1_445
C26 H18 3.1763 no 1_545
C26 H19 3.2620 no 2_555
C27 H5B 3.2730 no 2_656
C27 H18 3.3115 no 1_545
C27 H19 3.3553 no 2_555
H2 O2 2.5725 no 2_656
H2 H2 3.5965 no 2_656
H3 O1 3.0144 no 2_666
H4 F1 2.8222 no 1_665
H4 O1 2.6898 no 2_666
H4 H12 3.5200 no 2_655
H5A F1 3.4033 no 1_665
H5A C6 3.1821 no 2_766
H5A H5A 3.3478 no 2_766
H5A H6A 3.1349 no 2_766
H5A H6B 2.5879 no 2_766
H5A H26 3.1453 no 1_665
H5B C26 3.4354 no 2_656
H5B C27 3.2730 no 2_656
H5B H6A 3.4955 no 2_766
H5B H17 3.3287 no 2_666
H5B H26 3.2313 no 2_656
H5B H27 2.9112 no 2_656
H6A C17 3.4422 no 1_655
H6A C26 3.3217 no 1_665
H6A H5A 3.1349 no 2_766
H6A H5B 3.4955 no 2_766
H6A H12 3.0341 no 2_655
H6A H17 3.0149 no 1_655
H6A H26 2.4229 no 1_665
H6B C5 3.4262 no 2_766
H6B C23 3.5162 no 1_655
H6B C24 3.4909 no 1_655
H6B H5A 2.5879 no 2_766
H6B H23 2.8901 no 1_655
H6B H24 2.8555 no 1_655
H6B H26 3.5855 no 2_656
H7A N3 2.7014 no 2_655
H7A C12 3.5655 no 2_655
H7A C14 3.5890 no 2_655
H7A C21 3.5765 no 2_655
H7A H12 2.7931 no 2_655
H7A H20 3.0018 no 2_655
H7A H24 3.0195 no 1_655
H7B O2 3.0785 no 2_656
H7B C24 3.3482 no 1_655
H7B H24 2.4588 no 1_655
H9 F1 3.5273 no 1_655
H9 O2 2.6223 no 2_656
H9 N4 3.4743 no 2_656
H9 H24 3.3054 no 1_655
H10 C10 3.1068 no 2_645
H10 C11 3.1086 no 2_645
H10 C17 3.3946 no 1_545
H10 C18 3.3946 no 1_545
H10 H10 2.5259 no 2_645
H10 H11 2.5248 no 2_645
H11 F1 3.1524 no 2_545
H11 C10 3.4286 no 2_645
H11 C19 3.4838 no 1_545
H11 H10 2.5248 no 2_645
H11 H19 3.4072 no 1_545
H12 N1 2.6970 no 2_655
H12 C1 3.5378 no 2_655
H12 C6 3.5380 no 2_655
H12 C7 3.1323 no 2_655
H12 C15 3.5146 no 2_655
H12 C18 3.4249 no 2_555
H12 H4 3.5200 no 2_655
H12 H6A 3.0341 no 2_655
H12 H7A 2.7931 no 2_655
H12 H18 3.1883 no 2_555
H12 H26 3.4417 no 2_545
H17 O1 2.7880 no 2_666
H17 H5B 3.3287 no 2_666
H17 H6A 3.0149 no 1_455
H17 H26 3.1349 no 1_565
H17 H27 2.9969 no 1_565
H18 C10 3.5162 no 1_565
H18 C12 3.4780 no 2_555
H18 C26 3.1763 no 1_565
H18 C27 3.3115 no 1_565
H18 H12 3.1883 no 2_555
H18 H18 3.5661 no 2_565
H18 H19 2.8039 no 2_565
H18 H26 2.7661 no 1_565
H18 H27 3.0159 no 1_565
H19 C12 3.5594 no 2_555
H19 C13 3.3299 no 2_555
H19 C14 3.4901 no 2_555
H19 C25 3.5131 no 2_555
H19 C26 3.2620 no 2_555
H19 C27 3.3553 no 2_555
H19 H11 3.4072 no 1_565
H19 H18 2.8039 no 2_565
H19 H26 3.5297 no 2_555
H20 C23 3.0804 no 2_555
H20 C24 2.9103 no 2_555
H20 C25 3.3461 no 2_555
H20 H7A 3.0018 no 2_655
H20 H23 3.3027 no 2_555
H20 H24 3.0544 no 2_555
H23 H6B 2.8901 no 1_455
H23 H20 3.3027 no 2_555
H24 O2 3.3417 no 2_556
H24 C6 3.4046 no 1_455
H24 C7 3.0301 no 1_455
H24 H6B 2.8555 no 1_455
H24 H7A 3.0195 no 1_455
H24 H7B 2.4588 no 1_455
H24 H9 3.3054 no 1_455
H24 H20 3.0544 no 2_555
H26 C6 3.2937 no 1_445
H26 C18 3.4449 no 1_545
H26 H5A 3.1453 no 1_445
H26 H5B 3.2313 no 2_656
H26 H6A 2.4229 no 1_445
H26 H6B 3.5855 no 2_656
H26 H12 3.4417 no 2_545
H26 H17 3.1349 no 1_545
H26 H18 2.7661 no 1_545
H26 H19 3.5297 no 2_555
H27 O1 3.5943 no 2_656
H27 O2 2.8186 no 2_656
H27 N4 3.3963 no 2_656
H27 C17 3.5859 no 1_545
H27 C18 3.5966 no 1_545
H27 H5B 2.9112 no 2_656
H27 H17 2.9969 no 1_545
H27 H18 3.0159 no 1_545

loop_
_geom_torsion_atom_site_label_1
_geom_torsion_atom_site_label_2
_geom_torsion_atom_site_label_3
_geom_torsion_atom_site_label_4
_geom_torsion
_geom_torsion_publ_flag
C1 N1 C4 C3 16.51(17) no
C1 N1 C4 C5 141.96(12) no
C4 N1 C1 C2 -36.48(15) no
C4 N1 C1 C8 -164.12(12) no
C4 N1 C1 C15 85.17(13) no
C1 N1 C7 C6 -157.24(10) no
C7 N1 C1 C2 84.42(14) no
C7 N1 C1 C8 -43.22(16) no
C7 N1 C1 C15 -153.94(11) no
C4 N1 C7 C6 -36.56(15) no
C7 N1 C4 C3 -110.39(13) no
C7 N1 C4 C5 15.06(15) no
C15 N2 C16 C17 179.30(11) no
C15 N2 C16 C21 -0.72(18) no
C16 N2 C15 C1 177.10(11) no
C16 N2 C15 C14 -1.70(18) no
C14 N3 C21 C16 -1.06(17) no
C14 N3 C21 C20 -179.63(11) no
C21 N3 C14 C13 176.02(11) no
C21 N3 C14 C15 -1.37(17) no
O1 N4 C3 C2 -175.77(13) no
O1 N4 C3 C4 65.14(19) no
O2 N4 C3 C2 4.7(2) no
O2 N4 C3 C4 -114.43(17) no
N1 C1 C2 C3 41.41(14) no
N1 C1 C2 C22 170.76(12) no
N1 C1 C8 C9 73.03(17) no
N1 C1 C8 C13 -106.94(13) no
N1 C1 C15 N2 -68.47(15) no
N1 C1 C15 C14 110.46(10) no
C2 C1 C8 C9 -47.09(18) no
C2 C1 C8 C13 132.94(12) no
C8 C1 C2 C3 166.57(11) no
C8 C1 C2 C22 -64.08(17) no
C2 C1 C15 N2 45.94(15) no
C2 C1 C15 C14 -135.14(9) no
C15 C1 C2 C3 -75.45(10) no
C15 C1 C2 C22 53.90(15) no
C8 C1 C15 N2 172.70(11) no
C8 C1 C15 C14 -8.37(12) no
C15 C1 C8 C9 -172.20(12) no
C15 C1 C8 C13 7.83(13) no
C1 C2 C3 N4 -153.69(11) no
C1 C2 C3 C4 -31.11(14) no
C1 C2 C22 C23 -92.76(15) no
C1 C2 C22 C27 87.94(17) no
C3 C2 C22 C23 28.04(19) no
C3 C2 C22 C27 -151.26(12) no
C22 C2 C3 N4 77.35(16) no
C22 C2 C3 C4 -160.07(12) no
N4 C3 C4 N1 133.71(13) no
N4 C3 C4 C5 16.76(19) no
C2 C3 C4 N1 10.31(17) no
C2 C3 C4 C5 -106.64(13) no
N1 C4 C5 C6 12.25(18) no
C3 C4 C5 C6 129.59(14) no
C4 C5 C6 C7 -34.1(2) no
C5 C6 C7 N1 43.1(2) no
C1 C8 C9 C10 -178.01(11) no
C1 C8 C13 C12 177.38(10) no
C1 C8 C13 C14 -4.66(14) no
C9 C8 C13 C12 -2.59(19) no
C9 C8 C13 C14 175.37(11) no
C13 C8 C9 C10 1.96(19) no
C8 C9 C10 C11 0.2(3) no
C9 C10 C11 C12 -1.8(3) no
C10 C11 C12 C13 1.1(3) no
C11 C12 C13 C8 1.0(2) no
C11 C12 C13 C14 -176.48(12) no
C8 C13 C14 N3 -178.69(11) no
C8 C13 C14 C15 -0.97(13) no
C12 C13 C14 N3 -1.0(3) no
C12 C13 C14 C15 176.77(13) no
N3 C14 C15 N2 2.99(19) no
N3 C14 C15 C1 -175.98(11) no
C13 C14 C15 N2 -174.86(10) no
C13 C14 C15 C1 6.18(13) no
N2 C16 C17 C18 179.50(12) no
N2 C16 C21 N3 2.2(2) no
N2 C16 C21 C20 -179.20(11) no
C17 C16 C21 N3 -177.80(12) no
C17 C16 C21 C20 0.78(19) no
C21 C16 C17 C18 -0.5(3) no
C16 C17 C18 C19 -0.0(3) no
C17 C18 C19 C20 0.2(3) no
C18 C19 C20 C21 0.1(3) no
C19 C20 C21 N3 178.01(14) no
C19 C20 C21 C16 -0.6(2) no
C2 C22 C23 C24 -178.58(12) no
C2 C22 C27 C26 179.67(13) no
C23 C22 C27 C26 0.3(3) no
C27 C22 C23 C24 0.7(3) no
C22 C23 C24 C25 -1.1(3) no
C23 C24 C25 F1 -179.75(18) no
C23 C24 C25 C26 0.5(4) no
F1 C25 C26 C27 -179.2(2) no
C24 C25 C26 C27 0.5(4) no
C25 C26 C27 C22 -0.9(4) no
